data_4084509
loop_
_publ_author_name
'Zhang, Fangjun'
'Zhang, Jie'
'Zhang, Yin'
'Hong, Jianquan'
'Zhou, Xigeng'

_publ_section_title
;
 Rare-Earth-Metal-Catalyzed Addition of Terminal Monoalkynes and Dialkynes
 with Aryl-Substituted Symmetrical or Unsymmetrical Carbodiimides
;
_journal_issue 21
_journal_name_full Organometallics
_journal_page_first 6186
_journal_paper_doi 10.1021/om5008665
_journal_volume 33
_journal_year 2014
_chemical_formula_sum 'C48 H62 N4'
_chemical_formula_weight 695.02
_chemical_name_systematic
; 
 ? 
;
_space_group_IT_number 2
_symmetry_cell_setting triclinic
_symmetry_space_group_name_Hall '-P 1'
_symmetry_space_group_name_H-M 'P -1'
_atom_sites_solution_hydrogens geom
_atom_sites_solution_primary direct
_atom_sites_solution_secondary difmap
_audit_creation_method SHELXL-97
_cell_angle_alpha 109.882(3)
_cell_angle_beta 91.679(3)
_cell_angle_gamma 105.604(2)
_cell_formula_units_Z 2
_cell_length_a 9.1528(11)
_cell_length_b 15.3792(19)
_cell_length_c 19.224(3)
_cell_measurement_reflns_used 2661
_cell_measurement_temperature 296(2)
_cell_measurement_theta_max 22.68
_cell_measurement_theta_min 2.36
_cell_volume 2429.1(6)
_computing_cell_refinement 'Bruker SAINT'
_computing_data_collection 'Bruker APEX2'
_computing_data_reduction 'Bruker SAINT'
_computing_molecular_graphics 'Bruker SHELXTL'
_computing_publication_material 'Bruker SHELXTL'
_computing_structure_refinement 'SHELXL-97 (Sheldrick, 1997)'
_computing_structure_solution 'SHELXS-97 (Sheldrick, 1990)'
_diffrn_ambient_temperature 296(2)
_diffrn_measured_fraction_theta_full 0.991
_diffrn_measured_fraction_theta_max 0.991
_diffrn_measurement_device_type 'Bruker APEX-II CCD'
_diffrn_measurement_method '\f and \w scans'
_diffrn_radiation_monochromator graphite
_diffrn_radiation_source 'fine-focus sealed tube'
_diffrn_radiation_type MoK\a
_diffrn_radiation_wavelength 0.71073
_diffrn_reflns_av_R_equivalents 0.0310
_diffrn_reflns_av_sigmaI/netI 0.0694
_diffrn_reflns_limit_h_max 10
_diffrn_reflns_limit_h_min -10
_diffrn_reflns_limit_k_max 18
_diffrn_reflns_limit_k_min -18
_diffrn_reflns_limit_l_max 22
_diffrn_reflns_limit_l_min -17
_diffrn_reflns_number 14756
_diffrn_reflns_theta_full 25.10
_diffrn_reflns_theta_max 25.10
_diffrn_reflns_theta_min 1.14
_diffrn_standards_number 0
_exptl_absorpt_coefficient_mu 0.055
_exptl_absorpt_correction_T_max 0.9923
_exptl_absorpt_correction_T_min 0.9902
_exptl_absorpt_correction_type multi-scan
_exptl_absorpt_process_details sadabs
_exptl_crystal_colour colourless
_exptl_crystal_density_diffrn 0.950
_exptl_crystal_density_method 'not measured'
_exptl_crystal_description block
_exptl_crystal_F_000 756
_exptl_crystal_size_max 0.18
_exptl_crystal_size_mid 0.16
_exptl_crystal_size_min 0.14
_platon_squeeze_details
;
;
_refine_diff_density_max 0.366
_refine_diff_density_min -0.362
_refine_diff_density_rms 0.078
_refine_ls_extinction_method none
_refine_ls_goodness_of_fit_ref 1.004
_refine_ls_hydrogen_treatment mixed
_refine_ls_matrix_type full
_refine_ls_number_parameters 477
_refine_ls_number_reflns 8556
_refine_ls_number_restraints 1
_refine_ls_restrained_S_all 1.004
_refine_ls_R_factor_all 0.1411
_refine_ls_R_factor_gt 0.0814
_refine_ls_shift/su_max 0.000
_refine_ls_shift/su_mean 0.000
_refine_ls_structure_factor_coef Fsqd
_refine_ls_weighting_details 'calc w=1/[\s^2^(Fo^2^)+(0.0110P)^2^+7.0000P] where P=(Fo^2^+2Fc^2^)/3'
_refine_ls_weighting_scheme calc
_refine_ls_wR_factor_gt 0.2127
_refine_ls_wR_factor_ref 0.2313
_reflns_number_gt 4347
_reflns_number_total 8556
_reflns_threshold_expression >2sigma(I)
_cod_data_source_file om5008665_si_002.cif
_cod_data_source_block mo_40506b
_cod_depositor_comments
;
The following automatic conversions were performed:

'_symmetry_cell_setting' value 'Triclinic' changed to 'triclinic'
according to
/home/saulius/struct/COD-crude-data--automatic-downloads/rss-feeds/ACS/lib/dictionaries/cif_core.dic
dictionary named 'cif_core.dic' version 2.4.2 from 2011-04-26.

Automatic conversion script
Id: cif_fix_values 2827 2014-09-09 07:05:25Z andrius 

 Adding full bibliography for 4084505--4084509.cif.
;
_cod_original_cell_volume 2429.0(6)
_cod_original_sg_symbol_H-M P-1
_cod_database_code 4084509

loop_
_symmetry_equiv_pos_as_xyz
'x, y, z'
'-x, -y, -z'

loop_
_atom_site_label
_atom_site_type_symbol
_atom_site_fract_x
_atom_site_fract_y
_atom_site_fract_z
_atom_site_U_iso_or_equiv
_atom_site_adp_type
_atom_site_occupancy
_atom_site_symmetry_multiplicity
_atom_site_calc_flag
_atom_site_refinement_flags
C1 C 1.0147(5) 0.3426(3) 0.3926(2) 0.0409(10) Uani 1 1 d .
C2 C 1.0040(4) 0.3398(3) 0.4641(2) 0.0379(10) Uani 1 1 d .
C3 C 1.0984(4) 0.4173(3) 0.5253(2) 0.0413(10) Uani 1 1 d .
H3A H 1.0921 0.4168 0.5734 0.050 Uiso 1 1 calc R
C4 C 1.1995(5) 0.4934(3) 0.5139(3) 0.0516(12) Uani 1 1 d .
H4A H 1.2617 0.5443 0.5545 0.062 Uiso 1 1 calc R
C5 C 1.2100(5) 0.4955(3) 0.4431(3) 0.0524(12) Uani 1 1 d .
H5A H 1.2784 0.5477 0.4359 0.063 Uiso 1 1 calc R
C6 C 1.1187(5) 0.4197(3) 0.3830(3) 0.0510(12) Uani 1 1 d .
H6A H 1.1273 0.4206 0.3351 0.061 Uiso 1 1 calc R
C7 C 0.9155(5) 0.2670(3) 0.3295(3) 0.0501(11) Uani 1 1 d .
C8 C 0.8297(6) 0.2103(3) 0.2745(3) 0.0556(12) Uani 1 1 d .
C9 C 0.7352(6) 0.1515(3) 0.2049(3) 0.0531(12) Uani 1 1 d .
C10 C 0.8716(5) 0.2554(3) 0.1491(2) 0.0522(12) Uani 1 1 d .
C11 C 0.8372(6) 0.3436(3) 0.1666(3) 0.0546(12) Uani 1 1 d .
C12 C 0.9536(7) 0.4242(4) 0.1710(3) 0.0789(18) Uani 1 1 d .
H12A H 0.9347 0.4838 0.1836 0.095 Uiso 1 1 calc R
C13 C 1.0974(8) 0.4177(5) 0.1570(4) 0.111(3) Uani 1 1 d .
H13A H 1.1745 0.4728 0.1595 0.133 Uiso 1 1 calc R
C14 C 1.1283(7) 0.3314(5) 0.1394(4) 0.093(2) Uani 1 1 d .
H14A H 1.2272 0.3289 0.1318 0.111 Uiso 1 1 calc R
C15 C 1.0163(6) 0.2487(4) 0.1326(3) 0.0727(16) Uani 1 1 d .
C16 C 0.6795(6) 0.3506(4) 0.1811(3) 0.0660(14) Uani 1 1 d .
H16A H 0.6103 0.2845 0.1657 0.079 Uiso 1 1 calc R
C17 C 0.6191(7) 0.4028(5) 0.1345(4) 0.092(2) Uani 1 1 d .
H17A H 0.6208 0.3696 0.0824 0.138 Uiso 1 1 calc R
H17B H 0.6833 0.4685 0.1495 0.138 Uiso 1 1 calc R
H17C H 0.5161 0.4023 0.1431 0.138 Uiso 1 1 calc R
C18 C 0.6714(9) 0.4015(5) 0.2630(3) 0.105(2) Uani 1 1 d .
H18A H 0.7080 0.3697 0.2919 0.157 Uiso 1 1 calc R
H18B H 0.5672 0.3994 0.2701 0.157 Uiso 1 1 calc R
H18C H 0.7337 0.4677 0.2789 0.157 Uiso 1 1 calc R
C19 C 1.0513(8) 0.1503(5) 0.1138(4) 0.099(2) Uani 1 1 d .
H19A H 0.9537 0.0991 0.1027 0.119 Uiso 1 1 calc R
C20 C 1.1318(8) 0.1312(5) 0.0430(4) 0.121(3) Uani 1 1 d .
H20A H 1.1534 0.0704 0.0309 0.181 Uiso 1 1 calc R
H20B H 1.2258 0.1822 0.0519 0.181 Uiso 1 1 calc R
H20C H 1.0663 0.1292 0.0022 0.181 Uiso 1 1 calc R
C21 C 1.1439(14) 0.1462(9) 0.1759(6) 0.206(6) Uani 1 1 d .
H21A H 1.1587 0.0833 0.1621 0.309 Uiso 1 1 calc R
H21B H 1.0918 0.1579 0.2192 0.309 Uiso 1 1 calc R
H21C H 1.2414 0.1946 0.1868 0.309 Uiso 1 1 calc R
C22 C 0.5091(6) 0.0070(3) 0.1414(3) 0.0620(14) Uani 1 1 d .
H22A H 0.4800 0.0440 0.1135 0.074 Uiso 1 1 calc R
C23 C 0.3677(6) -0.0435(4) 0.1680(3) 0.0733(16) Uani 1 1 d .
H23A H 0.3218 0.0041 0.1983 0.088 Uiso 1 1 calc R
H23B H 0.3968 -0.0764 0.1987 0.088 Uiso 1 1 calc R
C24 C 0.2512(7) -0.1170(4) 0.1013(4) 0.089(2) Uani 1 1 d .
H24A H 0.1646 -0.1512 0.1193 0.107 Uiso 1 1 calc R
H24B H 0.2140 -0.0829 0.0739 0.107 Uiso 1 1 calc R
C25 C 0.3178(7) -0.1876(4) 0.0506(3) 0.0777(18) Uani 1 1 d .
H25A H 0.2430 -0.2293 0.0073 0.093 Uiso 1 1 calc R
H25B H 0.3416 -0.2280 0.0759 0.093 Uiso 1 1 calc R
C26 C 0.4585(7) -0.1401(5) 0.0258(3) 0.098(2) Uani 1 1 d .
H26A H 0.4320 -0.1080 -0.0062 0.117 Uiso 1 1 calc R
H26B H 0.5035 -0.1889 -0.0034 0.117 Uiso 1 1 calc R
C27 C 0.5762(7) -0.0658(4) 0.0914(3) 0.0859(19) Uani 1 1 d .
H27A H 0.6130 -0.0989 0.1198 0.103 Uiso 1 1 calc R
H27B H 0.6629 -0.0330 0.0726 0.103 Uiso 1 1 calc R
C28 C 0.8962(5) 0.2609(3) 0.4754(2) 0.0411(10) Uani 1 1 d .
C29 C 0.8054(5) 0.1941(3) 0.4835(2) 0.0396(10) Uani 1 1 d .
C30 C 0.6867(5) 0.1168(3) 0.4930(2) 0.0415(10) Uani 1 1 d .
C31 C 0.5407(4) 0.2219(3) 0.5500(2) 0.0417(10) Uani 1 1 d .
C32 C 0.5691(6) 0.2775(3) 0.6277(3) 0.0586(13) Uani 1 1 d .
C33 C 0.5114(6) 0.3591(3) 0.6494(3) 0.0651(15) Uani 1 1 d .
H33A H 0.5270 0.3986 0.6995 0.078 Uiso 1 1 calc R
C34 C 0.4356(6) 0.3806(4) 0.6000(3) 0.0632(14) Uani 1 1 d .
H34A H 0.3960 0.4327 0.6169 0.076 Uiso 1 1 calc R
C35 C 0.4151(5) 0.3281(3) 0.5258(3) 0.0623(14) Uani 1 1 d .
H35A H 0.3680 0.3469 0.4922 0.075 Uiso 1 1 calc R
C36 C 0.4648(5) 0.2457(3) 0.5000(3) 0.0463(11) Uani 1 1 d .
C37 C 0.6551(8) 0.2543(4) 0.6805(3) 0.084(2) Uani 1 1 d .
H37A H 0.6435 0.1848 0.6588 0.101 Uiso 1 1 calc R
C38 C 0.8239(8) 0.3066(5) 0.6917(4) 0.103(2) Uani 1 1 d .
H38A H 0.8604 0.2955 0.6441 0.155 Uiso 1 1 calc R
H38B H 0.8782 0.2828 0.7211 0.155 Uiso 1 1 calc R
H38C H 0.8407 0.3748 0.7171 0.155 Uiso 1 1 calc R
C39 C 0.6023(9) 0.2741(5) 0.7587(3) 0.117(3) Uani 1 1 d .
H39A H 0.4950 0.2415 0.7535 0.175 Uiso 1 1 calc R
H39B H 0.6205 0.3425 0.7836 0.175 Uiso 1 1 calc R
H39C H 0.6587 0.2507 0.7875 0.175 Uiso 1 1 calc R
C40 C 0.4361(6) 0.1881(3) 0.4147(3) 0.0593(13) Uani 1 1 d .
H40A H 0.5028 0.1462 0.4045 0.071 Uiso 1 1 calc R
C41 C 0.2771(9) 0.1240(7) 0.3915(4) 0.176(5) Uani 1 1 d .
H41A H 0.2623 0.0881 0.3388 0.264 Uiso 1 1 calc R
H41B H 0.2077 0.1624 0.4029 0.264 Uiso 1 1 calc R
H41C H 0.2580 0.0799 0.4179 0.264 Uiso 1 1 calc R
C42 C 0.4697(9) 0.2452(5) 0.3676(3) 0.108(3) Uani 1 1 d .
H42A H 0.4494 0.2029 0.3162 0.162 Uiso 1 1 calc R
H42B H 0.5755 0.2829 0.3793 0.162 Uiso 1 1 calc R
H42C H 0.4065 0.2876 0.3762 0.162 Uiso 1 1 calc R
C43 C 0.8142(5) -0.0005(3) 0.4173(2) 0.0443(11) Uani 1 1 d .
H43A H 0.9116 0.0513 0.4348 0.053 Uiso 1 1 calc R
C44 C 0.8399(5) -0.0935(3) 0.4211(3) 0.0499(11) Uani 1 1 d .
H44A H 0.8795 -0.0821 0.4717 0.060 Uiso 1 1 calc R
H44B H 0.7431 -0.1445 0.4074 0.060 Uiso 1 1 calc R
C45 C 0.9529(6) -0.1253(4) 0.3682(3) 0.0646(14) Uani 1 1 d .
H45A H 0.9609 -0.1869 0.3683 0.078 Uiso 1 1 calc R
H45B H 1.0532 -0.0782 0.3863 0.078 Uiso 1 1 calc R
C46 C 0.9033(7) -0.1358(4) 0.2863(3) 0.0863(19) Uani 1 1 d .
H46A H 0.9833 -0.1489 0.2561 0.104 Uiso 1 1 calc R
H46B H 0.8112 -0.1899 0.2651 0.104 Uiso 1 1 calc R
C47 C 0.8744(7) -0.0471(4) 0.2852(3) 0.0743(16) Uani 1 1 d .
H47A H 0.8344 -0.0577 0.2348 0.089 Uiso 1 1 calc R
H47B H 0.9708 0.0042 0.2988 0.089 Uiso 1 1 calc R
C48 C 0.7635(6) -0.0144(4) 0.3373(3) 0.0588(13) Uani 1 1 d .
H48A H 0.6635 -0.0621 0.3204 0.071 Uiso 1 1 calc R
H48B H 0.7541 0.0462 0.3356 0.071 Uiso 1 1 calc R
N1 N 0.7526(4) 0.1697(3) 0.1452(2) 0.0517(10) Uani 1 1 d .
N2 N 0.6208(5) 0.0743(3) 0.2069(2) 0.0625(12) Uani 1 1 d .
H2N H 0.611(6) 0.051(3) 0.246(3) 0.067(16) Uiso 1 1 d .
N3 N 0.5694(4) 0.1301(2) 0.5266(2) 0.0438(9) Uani 1 1 d .
N4 N 0.7046(4) 0.0261(2) 0.4681(2) 0.0456(9) Uani 1 1 d D
H4N H 0.623(3) -0.025(2) 0.475(2) 0.045(12) Uiso 1 1 d D

loop_
_atom_site_aniso_label
_atom_site_aniso_U_11
_atom_site_aniso_U_22
_atom_site_aniso_U_33
_atom_site_aniso_U_23
_atom_site_aniso_U_13
_atom_site_aniso_U_12
C1 0.039(2) 0.034(2) 0.041(2) 0.0100(19) -0.0044(19) 0.0030(18)
C2 0.030(2) 0.029(2) 0.044(2) 0.0064(18) -0.0061(18) 0.0014(17)
C3 0.039(2) 0.033(2) 0.044(2) 0.0081(19) -0.0091(19) 0.0068(18)
C4 0.037(2) 0.030(2) 0.067(3) 0.007(2) -0.012(2) -0.0056(19)
C5 0.039(2) 0.041(3) 0.070(3) 0.020(2) 0.004(2) 0.000(2)
C6 0.053(3) 0.051(3) 0.048(3) 0.024(2) 0.005(2) 0.006(2)
C7 0.053(3) 0.044(3) 0.048(3) 0.015(2) 0.001(2) 0.008(2)
C8 0.061(3) 0.044(3) 0.048(3) 0.008(2) -0.005(2) 0.006(2)
C9 0.064(3) 0.040(3) 0.040(3) 0.006(2) -0.011(2) 0.006(2)
C10 0.055(3) 0.046(3) 0.034(2) 0.000(2) -0.003(2) 0.001(2)
C11 0.061(3) 0.043(3) 0.041(3) 0.005(2) 0.005(2) -0.001(2)
C12 0.086(4) 0.043(3) 0.080(4) 0.008(3) 0.018(3) -0.008(3)
C13 0.080(5) 0.072(5) 0.117(6) -0.005(4) 0.025(4) -0.030(4)
C14 0.058(4) 0.093(5) 0.098(5) 0.015(4) 0.016(3) 0.001(4)
C15 0.054(3) 0.071(4) 0.069(4) 0.006(3) 0.003(3) 0.008(3)
C16 0.075(4) 0.042(3) 0.073(4) 0.015(3) 0.017(3) 0.009(3)
C17 0.090(5) 0.085(4) 0.087(5) 0.018(4) 0.007(4) 0.021(4)
C18 0.141(7) 0.129(6) 0.078(5) 0.045(4) 0.049(4) 0.081(5)
C19 0.075(4) 0.097(5) 0.120(6) 0.022(4) 0.019(4) 0.036(4)
C20 0.101(6) 0.103(6) 0.121(6) -0.002(5) 0.027(5) 0.025(4)
C21 0.297(15) 0.291(15) 0.137(9) 0.082(9) 0.060(9) 0.247(13)
C22 0.080(4) 0.043(3) 0.045(3) 0.012(2) -0.019(3) -0.004(3)
C23 0.076(4) 0.056(3) 0.069(4) 0.014(3) 0.009(3) 0.002(3)
C24 0.070(4) 0.079(4) 0.090(5) 0.023(4) -0.019(3) -0.011(3)
C25 0.100(5) 0.059(3) 0.044(3) 0.015(3) -0.015(3) -0.017(3)
C26 0.093(5) 0.089(5) 0.055(4) -0.016(3) -0.012(3) -0.005(4)
C27 0.068(4) 0.081(4) 0.064(4) -0.011(3) -0.004(3) 0.001(3)
C28 0.034(2) 0.032(2) 0.046(3) 0.0063(19) -0.0048(19) 0.0030(18)
C29 0.036(2) 0.034(2) 0.043(2) 0.0111(19) -0.0030(18) 0.0053(19)
C30 0.034(2) 0.029(2) 0.049(3) 0.0091(19) -0.010(2) -0.0026(18)
C31 0.033(2) 0.030(2) 0.054(3) 0.013(2) 0.0025(19) -0.0027(17)
C32 0.066(3) 0.033(2) 0.059(3) 0.007(2) 0.000(3) -0.001(2)
C33 0.071(4) 0.046(3) 0.053(3) -0.003(2) 0.012(3) 0.004(3)
C34 0.056(3) 0.061(3) 0.072(4) 0.014(3) 0.007(3) 0.028(3)
C35 0.036(3) 0.052(3) 0.085(4) 0.008(3) -0.002(2) 0.014(2)
C36 0.034(2) 0.038(2) 0.060(3) 0.015(2) -0.001(2) 0.0044(19)
C37 0.127(6) 0.042(3) 0.056(4) 0.000(3) -0.025(4) 0.009(3)
C38 0.109(6) 0.125(6) 0.079(5) 0.007(4) 0.006(4) 0.080(5)
C39 0.157(7) 0.090(5) 0.064(4) 0.028(4) -0.006(4) -0.024(5)
C40 0.058(3) 0.042(3) 0.065(3) 0.007(2) -0.018(2) 0.011(2)
C41 0.124(6) 0.217(10) 0.052(4) 0.008(5) -0.006(4) -0.110(7)
C42 0.159(7) 0.077(4) 0.064(4) 0.025(3) 0.018(4) -0.004(4)
C43 0.030(2) 0.035(2) 0.055(3) 0.006(2) -0.003(2) 0.0037(18)
C44 0.043(3) 0.043(3) 0.063(3) 0.017(2) 0.003(2) 0.015(2)
C45 0.056(3) 0.060(3) 0.080(4) 0.022(3) 0.011(3) 0.025(3)
C46 0.084(4) 0.077(4) 0.074(4) -0.001(3) 0.016(3) 0.024(3)
C47 0.090(4) 0.075(4) 0.049(3) 0.015(3) 0.003(3) 0.021(3)
C48 0.059(3) 0.056(3) 0.053(3) 0.016(2) -0.015(2) 0.011(2)
N1 0.053(2) 0.039(2) 0.044(2) 0.0018(18) -0.0027(18) 0.0017(17)
N2 0.080(3) 0.044(2) 0.046(2) 0.017(2) -0.017(2) -0.008(2)
N3 0.0338(19) 0.0278(18) 0.056(2) 0.0048(16) 0.0003(17) 0.0017(15)
N4 0.035(2) 0.0298(19) 0.066(3) 0.0149(18) 0.0046(18) 0.0037(15)

loop_
_atom_type_symbol
_atom_type_description
_atom_type_scat_dispersion_real
_atom_type_scat_dispersion_imag
_atom_type_scat_source
C C 0.0033 0.0016 'International Tables Vol C Tables 4.2.6.8 and 6.1.1.4'
H H 0.0000 0.0000 'International Tables Vol C Tables 4.2.6.8 and 6.1.1.4'
N N 0.0061 0.0033 'International Tables Vol C Tables 4.2.6.8 and 6.1.1.4'

loop_
_geom_angle_atom_site_label_1
_geom_angle_atom_site_label_2
_geom_angle_atom_site_label_3
_geom_angle
C6 C1 C2 119.7(4)
C6 C1 C7 119.9(4)
C2 C1 C7 120.4(4)
C1 C2 C3 119.0(4)
C1 C2 C28 120.6(3)
C3 C2 C28 120.4(4)
C4 C3 C2 119.9(4)
C4 C3 H3A 120.1
C2 C3 H3A 120.1
C3 C4 C5 120.8(4)
C3 C4 H4A 119.6
C5 C4 H4A 119.6
C6 C5 C4 119.5(4)
C6 C5 H5A 120.2
C4 C5 H5A 120.2
C5 C6 C1 121.1(4)
C5 C6 H6A 119.5
C1 C6 H6A 119.5
C8 C7 C1 173.9(5)
C7 C8 C9 172.9(5)
N1 C9 N2 121.7(4)
N1 C9 C8 123.3(4)
N2 C9 C8 115.0(4)
C15 C10 C11 121.2(5)
C15 C10 N1 119.7(5)
C11 C10 N1 119.1(4)
C12 C11 C10 117.7(5)
C12 C11 C16 120.8(5)
C10 C11 C16 121.5(4)
C13 C12 C11 120.8(6)
C13 C12 H12A 119.6
C11 C12 H12A 119.6
C14 C13 C12 120.7(6)
C14 C13 H13A 119.7
C12 C13 H13A 119.7
C13 C14 C15 121.1(6)
C13 C14 H14A 119.5
C15 C14 H14A 119.5
C14 C15 C10 118.4(6)
C14 C15 C19 121.3(6)
C10 C15 C19 120.0(5)
C11 C16 C18 112.5(5)
C11 C16 C17 112.1(5)
C18 C16 C17 109.1(5)
C11 C16 H16A 107.6
C18 C16 H16A 107.6
C17 C16 H16A 107.6
C16 C17 H17A 109.5
C16 C17 H17B 109.5
H17A C17 H17B 109.5
C16 C17 H17C 109.5
H17A C17 H17C 109.5
H17B C17 H17C 109.5
C16 C18 H18A 109.5
C16 C18 H18B 109.5
H18A C18 H18B 109.5
C16 C18 H18C 109.5
H18A C18 H18C 109.5
H18B C18 H18C 109.5
C21 C19 C20 110.7(7)
C21 C19 C15 112.8(7)
C20 C19 C15 109.0(6)
C21 C19 H19A 108.0
C20 C19 H19A 108.0
C15 C19 H19A 108.0
C19 C20 H20A 109.5
C19 C20 H20B 109.5
H20A C20 H20B 109.5
C19 C20 H20C 109.5
H20A C20 H20C 109.5
H20B C20 H20C 109.5
C19 C21 H21A 109.5
C19 C21 H21B 109.5
H21A C21 H21B 109.5
C19 C21 H21C 109.5
H21A C21 H21C 109.5
H21B C21 H21C 109.5
N2 C22 C27 110.8(5)
N2 C22 C23 108.8(4)
C27 C22 C23 110.2(4)
N2 C22 H22A 109.0
C27 C22 H22A 109.0
C23 C22 H22A 109.0
C22 C23 C24 110.4(5)
C22 C23 H23A 109.6
C24 C23 H23A 109.6
C22 C23 H23B 109.6
C24 C23 H23B 109.6
H23A C23 H23B 108.1
C25 C24 C23 112.0(5)
C25 C24 H24A 109.2
C23 C24 H24A 109.2
C25 C24 H24B 109.2
C23 C24 H24B 109.2
H24A C24 H24B 107.9
C24 C25 C26 112.2(5)
C24 C25 H25A 109.2
C26 C25 H25A 109.2
C24 C25 H25B 109.2
C26 C25 H25B 109.2
H25A C25 H25B 107.9
C25 C26 C27 112.1(5)
C25 C26 H26A 109.2
C27 C26 H26A 109.2
C25 C26 H26B 109.2
C27 C26 H26B 109.2
H26A C26 H26B 107.9
C22 C27 C26 111.4(5)
C22 C27 H27A 109.4
C26 C27 H27A 109.4
C22 C27 H27B 109.4
C26 C27 H27B 109.4
H27A C27 H27B 108.0
C29 C28 C2 178.9(5)
C28 C29 C30 175.6(5)
N3 C30 N4 119.0(4)
N3 C30 C29 123.4(4)
N4 C30 C29 117.5(4)
C36 C31 C32 122.3(4)
C36 C31 N3 119.5(4)
C32 C31 N3 117.3(4)
C31 C32 C33 114.8(5)
C31 C32 C37 122.2(5)
C33 C32 C37 122.9(5)
C34 C33 C32 122.2(5)
C34 C33 H33A 118.9
C32 C33 H33A 118.9
C33 C34 C35 121.5(5)
C33 C34 H34A 119.3
C35 C34 H34A 119.3
C34 C35 C36 120.0(5)
C34 C35 H35A 120.0
C36 C35 H35A 120.0
C31 C36 C35 119.1(4)
C31 C36 C40 123.4(4)
C35 C36 C40 117.5(4)
C32 C37 C38 112.0(5)
C32 C37 C39 115.8(6)
C38 C37 C39 107.4(5)
C32 C37 H37A 107.1
C38 C37 H37A 107.1
C39 C37 H37A 107.1
C37 C38 H38A 109.5
C37 C38 H38B 109.5
H38A C38 H38B 109.5
C37 C38 H38C 109.5
H38A C38 H38C 109.5
H38B C38 H38C 109.5
C37 C39 H39A 109.5
C37 C39 H39B 109.5
H39A C39 H39B 109.5
C37 C39 H39C 109.5
H39A C39 H39C 109.5
H39B C39 H39C 109.5
C42 C40 C41 108.8(6)
C42 C40 C36 116.0(4)
C41 C40 C36 110.8(5)
C42 C40 H40A 106.9
C41 C40 H40A 106.9
C36 C40 H40A 106.9
C40 C41 H41A 109.5
C40 C41 H41B 109.5
H41A C41 H41B 109.5
C40 C41 H41C 109.5
H41A C41 H41C 109.5
H41B C41 H41C 109.5
C40 C42 H42A 109.5
C40 C42 H42B 109.5
H42A C42 H42B 109.5
C40 C42 H42C 109.5
H42A C42 H42C 109.5
H42B C42 H42C 109.5
N4 C43 C48 113.3(4)
N4 C43 C44 108.2(4)
C48 C43 C44 110.4(4)
N4 C43 H43A 108.3
C48 C43 H43A 108.3
C44 C43 H43A 108.3
C45 C44 C43 110.5(4)
C45 C44 H44A 109.6
C43 C44 H44A 109.6
C45 C44 H44B 109.6
C43 C44 H44B 109.6
H44A C44 H44B 108.1
C44 C45 C46 112.3(4)
C44 C45 H45A 109.1
C46 C45 H45A 109.1
C44 C45 H45B 109.1
C46 C45 H45B 109.1
H45A C45 H45B 107.9
C47 C46 C45 110.5(5)
C47 C46 H46A 109.5
C45 C46 H46A 109.5
C47 C46 H46B 109.5
C45 C46 H46B 109.5
H46A C46 H46B 108.1
C46 C47 C48 113.7(5)
C46 C47 H47A 108.8
C48 C47 H47A 108.8
C46 C47 H47B 108.8
C48 C47 H47B 108.8
H47A C47 H47B 107.7
C47 C48 C43 112.2(4)
C47 C48 H48A 109.2
C43 C48 H48A 109.2
C47 C48 H48B 109.2
C43 C48 H48B 109.2
H48A C48 H48B 107.9
C9 N1 C10 117.9(4)
C9 N2 C22 123.0(4)
C9 N2 H2N 126(3)
C22 N2 H2N 111(3)
C30 N3 C31 121.2(3)
C30 N4 C43 122.9(4)
C30 N4 H4N 116(2)
C43 N4 H4N 119(2)

loop_
_geom_bond_atom_site_label_1
_geom_bond_atom_site_label_2
_geom_bond_distance
C1 C6 1.379(6)
C1 C2 1.393(6)
C1 C7 1.434(6)
C2 C3 1.409(5)
C2 C28 1.429(6)
C3 C4 1.370(6)
C3 H3A 0.9300
C4 C5 1.378(7)
C4 H4A 0.9300
C5 C6 1.376(6)
C5 H5A 0.9300
C6 H6A 0.9300
C7 C8 1.205(6)
C8 C9 1.430(6)
C9 N1 1.274(6)
C9 N2 1.369(6)
C10 C15 1.393(7)
C10 C11 1.407(7)
C10 N1 1.444(6)
C11 C12 1.375(7)
C11 C16 1.503(7)
C12 C13 1.375(9)
C12 H12A 0.9300
C13 C14 1.363(9)
C13 H13A 0.9300
C14 C15 1.366(8)
C14 H14A 0.9300
C15 C19 1.556(9)
C16 C18 1.515(8)
C16 C17 1.566(8)
C16 H16A 0.9800
C17 H17A 0.9600
C17 H17B 0.9600
C17 H17C 0.9600
C18 H18A 0.9600
C18 H18B 0.9600
C18 H18C 0.9600
C19 C21 1.471(11)
C19 C20 1.543(9)
C19 H19A 0.9800
C20 H20A 0.9600
C20 H20B 0.9600
C20 H20C 0.9600
C21 H21A 0.9600
C21 H21B 0.9600
C21 H21C 0.9600
C22 N2 1.473(6)
C22 C27 1.492(7)
C22 C23 1.519(7)
C22 H22A 0.9800
C23 C24 1.532(7)
C23 H23A 0.9700
C23 H23B 0.9700
C24 C25 1.474(8)
C24 H24A 0.9700
C24 H24B 0.9700
C25 C26 1.479(8)
C25 H25A 0.9700
C25 H25B 0.9700
C26 C27 1.528(7)
C26 H26A 0.9700
C26 H26B 0.9700
C27 H27A 0.9700
C27 H27B 0.9700
C28 C29 1.195(5)
C29 C30 1.445(6)
C30 N3 1.297(5)
C30 N4 1.369(5)
C31 C36 1.371(6)
C31 C32 1.421(6)
C31 N3 1.428(5)
C32 C33 1.429(7)
C32 C37 1.459(8)
C33 C34 1.339(7)
C33 H33A 0.9300
C34 C35 1.356(7)
C34 H34A 0.9300
C35 C36 1.399(6)
C35 H35A 0.9300
C36 C40 1.550(6)
C37 C38 1.508(9)
C37 C39 1.548(9)
C37 H37A 0.9800
C38 H38A 0.9600
C38 H38B 0.9600
C38 H38C 0.9600
C39 H39A 0.9600
C39 H39B 0.9600
C39 H39C 0.9600
C40 C42 1.448(7)
C40 C41 1.476(7)
C40 H40A 0.9800
C41 H41A 0.9600
C41 H41B 0.9600
C41 H41C 0.9600
C42 H42A 0.9600
C42 H42B 0.9600
C42 H42C 0.9600
C43 N4 1.461(5)
C43 C48 1.519(6)
C43 C44 1.535(6)
C43 H43A 0.9800
C44 C45 1.529(7)
C44 H44A 0.9700
C44 H44B 0.9700
C45 C46 1.567(8)
C45 H45A 0.9700
C45 H45B 0.9700
C46 C47 1.464(8)
C46 H46A 0.9700
C46 H46B 0.9700
C47 C48 1.509(7)
C47 H47A 0.9700
C47 H47B 0.9700
C48 H48A 0.9700
C48 H48B 0.9700
N2 H2N 0.92(5)
N4 H4N 0.976(10)

loop_
_platon_squeeze_void_nr
_platon_squeeze_void_average_x
_platon_squeeze_void_average_y
_platon_squeeze_void_average_z
_platon_squeeze_void_volume
_platon_squeeze_void_count_electrons
_platon_squeeze_void_content
1 0.115 0.500 1.000 461 80 ' '
2 0.358 0.943 0.328 21 0 ' '
3 0.346 0.385 0.281 13 0 ' '
4 0.642 0.057 0.672 20 0 ' '
5 0.653 0.614 0.719 13 0 ' '
